data_1559514
loop_
_publ_author_name
'Aurivillius, Bengt'

_publ_section_title
;
 Crystal Structure of [Bi13 1/3[]2/3 Cu2O16](SO4)6
;
_journal_name_full 'Acta Chemica Scandinavica'
_journal_page_first 769
_journal_page_last 774
_journal_paper_doi 10.3891/acta.chem.scand.45-0769
_journal_volume 45
_journal_year 1991
_chemical_formula_sum 'Bi13.31 Cu2 O40 S6'
_chemical_formula_weight 3746
_chemical_name_common
;
[Bi13 1/3[]2/3 Cu2O16](SO4)6
;
_space_group_IT_number 59
_space_group_name_Hall '-P 2ab 2a'
_space_group_name_H-M_alt 'P m m n :2'
_symmetry_cell_setting orthorhombic
_symmetry_Int_Tables_number 59
_symmetry_space_group_name_Hall '-P 2ab 2a'
_symmetry_space_group_name_H-M 'P m m n :2'
_cell_angle_alpha 90.
_cell_angle_beta 90.
_cell_angle_gamma 90.
_cell_formula_units_Z 1
_cell_length_a 20.550(3)
_cell_length_b 5.4364(11)
_cell_length_c 7.4851(11)
_cell_volume 836.2(2)
_diffrn_ambient_temperature 293
_diffrn_radiation_probe x-ray
_diffrn_radiation_type MoK\a
_diffrn_radiation_wavelength 0.71069
_exptl_absorpt_coefficient_mu 68.3
_exptl_crystal_density_diffrn 7.44
_exptl_crystal_F_000 1579
_refine_ls_goodness_of_fit_ref 1.5113
_refine_ls_number_reflns 875
_refine_ls_R_factor_gt 0.040
_refine_ls_wR_factor_gt 0.048
_cod_data_source_file Acta-Chem-Scand-1991-45-769.cif
_cod_data_source_block 1
_cod_original_cell_volume 836.2(3)
_cod_original_sg_symbol_H-M 'P m m n'
_cod_database_code 1559514

loop_
_space_group_symop_id
_space_group_symop_operation_xyz
1 x,y,z
2 1/2-x,1/2-y,z
3 1/2+x,-y,-z
4 -x,1/2+y,-z
5 -x,-y,-z
6 1/2+x,1/2+y,-z
7 1/2-x,y,z
8 x,1/2-y,z

loop_
_atom_site_label
_atom_site_type_symbol
_atom_site_thermal_displace_type
_atom_site_fract_x
_atom_site_fract_y
_atom_site_fract_z
_atom_site_occupancy
_atom_site_U_iso_or_equiv
_atom_site_calc_flag
_atom_site_refinement_flags
_atom_site_disorder_assembly
_atom_site_disorder_group
Bi1 Bi Uiso 0.14736(7) 0.25000 0.00150(1) 1.000 0.0177(5) . . . .
Bi2 Bi Uiso -0.02297(7) 0.25000 0.14754(10) 1.000 0.0214(5) . . . .
Bi3 Bi Uiso 0.6010(3) 0.25000 0.7033(4) 0.828(8) 0.039(3) . . . .
Bi4 Bi Uiso 0.25000 0.25000 0.40319(14) 1.000 0.0191(6) . . . .
Cu Cu Uiso 0.25000 0.75000 0.1777(5) 1.000 0.0114(13) . . . .
S4 S Uiso 0.0828(6) 0.25000 0.5715(8) 1.000 0.023(4) . . . .
S5 S Uiso 0.7743(9) 0.25000 0.2308(13) 0.500 0.034(19) . . . .
O1 O Uiso 0.0617(7) -0.0027(19) 0.0704(12) 1.000 0.014(3) . . . .
O2 O Uiso 0.1843(7) 0.001(2) 0.2236(13) 1.000 0.019(3) . . . .
O41 O Uiso 0.4603(14) 0.25000 0.727(3) 1.000 0.034(5) . . . .
O42 O Uiso 0.451(2) 0.25000 0.408(5) 0.500 0.027(9) . . . .
O42A O Uiso 0.354(4) 0.25000 0.596(6) 0.500 0.041(11) . . . .
O43 O Uiso 0.1184(19) 0.021(6) 0.605(4) 0.500 0.041(8) . . . .
O43A O Uiso 0.060(3) 0.055(11) 0.454(6) 0.500 0.099(16) . . . .
O51 O Uiso 0.765(3) 0.25000 0.429(4) 0.500 0.032(9) . . . .
O52 O Uiso 0.75000 0.002(7) 0.161(4) 1.000 0.085(10) . . . .
O53 O Uiso 0.658(4) 0.25000 0.168(8) 0.500 0.066(16) . . . .

loop_
_atom_type_symbol
_atom_type_description
_atom_type_scat_dispersion_real
_atom_type_scat_dispersion_imag
_atom_type_scat_source
Bi Bi -4.1077 10.2566 ' International Tables Vol C Tables 4.2.6.8 and 6.1.1.4'
Cu Cu 0.3201 1.2651 ' International Tables Vol C Tables 4.2.6.8 and 6.1.1.4'
O O 0.0106 0.0060 ' International Tables Vol C Tables 4.2.6.8 and 6.1.1.4'
S S 0.1246 0.1234 ' International Tables Vol C Tables 4.2.6.8 and 6.1.1.4'

loop_
_geom_angle_atom_site_label_1
_geom_angle_atom_site_label_2
_geom_angle_atom_site_label_3
_geom_angle
_geom_angle_site_symmetry_1
_geom_angle_site_symmetry_2
_geom_angle_site_symmetry_3
_geom_angle_publ_flag
O1 Bi1 O2 74.6(4) . . . yes
O1 Bi1 O52 112.6(7) . . 3_455 yes
O1 Bi1 O52 166.4(7) . . 4_655 yes
O2 Bi1 O52 77.0(7) . . 3_455 yes
O2 Bi1 O52 111.0(6) . . 4_655 yes
O52 Bi1 O52 58.7(10) 3_455 . 4_655 yes
O1 Bi2 O42 74.7(8) . . 2_555 yes
O1 Bi2 O53 140.6(5) . . 2_555 yes
O1 Bi2 O1 116.3(4) . . 4_555 yes
O1 Bi2 O1 74.3(4) . . 5_555 yes
O42 Bi2 O53 124.4(15) 2_555 . 2_555 yes
O1 Bi2 O42 141.9(4) 4_555 . 2_555 yes
O1 Bi2 O42 141.9(4) 5_555 . 2_555 yes
O1 Bi2 O53 71.8(10) 4_555 . 2_555 yes
O1 Bi2 O53 71.8(10) 5_555 . 2_555 yes
O1 Bi2 O1 73.1(4) 4_555 . 5_555 yes
O1 Bi3 O2 74.7(5) 3_556 . 3_556 yes
Cu Bi3 O1 97.5(4) 3_566 . 3_556 yes
Cu Bi3 O2 37.2(3) 3_566 . 3_556 yes
Cu Bi4 O2 100.9(3) . . . yes
Cu Bi4 O42A 107.2(6) . . . yes
Cu Bi4 Cu 116.33(9) . . 1_545 yes
Cu Bi4 O2 37.3(3) . . 2_555 yes
Cu Bi4 O42A 107.2(6) . . 2_555 yes
O2 Bi4 O42A 143.2(5) . . . yes
Cu Bi4 O2 37.3(3) 1_545 . . yes
O2 Bi4 O2 109.8(4) . . 2_555 yes
O2 Bi4 O42A 81.0(11) . . 2_555 yes
Cu Bi4 O42A 107.2(6) 1_545 . . yes
O2 Bi4 O42A 81.0(11) 2_555 . . yes
O42A Bi4 O42A 111.9(19) . . 2_555 yes
Cu Bi4 O2 100.9(3) 1_545 . 2_555 yes
Cu Bi4 O42A 107.2(6) 1_545 . 2_555 yes
O2 Bi4 O42A 143.2(4) 2_555 . 2_555 yes
Bi4 Cu Bi4 116.33(12) . . 1_565 yes
Bi4 Cu O2 120.1(3) . . 1_565 yes
Bi4 Cu O2 46.6(4) . . 2_555 yes
Bi4 Cu O52 149.8(7) . . 3_465 yes
Bi3 Cu Bi4 81.53(6) 3_466 . . yes
Bi4 Cu O52 93.8(7) . . 4_655 yes
Bi3 Cu Bi4 81.53(6) 4_656 . . yes
Bi3 Cu Bi4 81.53(6) 5_666 . . yes
Bi3 Cu Bi4 81.53(6) 6_456 . . yes
Bi4 Cu O2 46.6(4) 1_565 . 1_565 yes
Bi4 Cu O2 120.1(3) 1_565 . 2_555 yes
Bi4 Cu O52 93.8(7) 1_565 . 3_465 yes
Bi3 Cu Bi4 81.53(6) 3_466 . 1_565 yes
Bi4 Cu O52 149.8(7) 1_565 . 4_655 yes
Bi3 Cu Bi4 81.53(6) 4_656 . 1_565 yes
Bi3 Cu Bi4 81.53(6) 5_666 . 1_565 yes
Bi3 Cu Bi4 81.53(6) 6_456 . 1_565 yes
O2 Cu O2 159.7(5) 1_565 . 2_555 yes
O2 Cu O52 80.0(6) 1_565 . 3_465 yes
Bi3 Cu O2 44.4(4) 3_466 . 1_565 yes
O2 Cu O52 119.0(6) 1_565 . 4_655 yes
Bi3 Cu O2 128.0(4) 4_656 . 1_565 yes
Bi3 Cu O2 128.0(4) 5_666 . 1_565 yes
Bi3 Cu O2 44.4(4) 6_456 . 1_565 yes
O2 Cu O52 119.0(6) 2_555 . 3_465 yes
Bi3 Cu O2 128.0(4) 3_466 . 2_555 yes
O2 Cu O52 80.0(6) 2_555 . 4_655 yes
Bi3 Cu O2 44.4(4) 4_656 . 2_555 yes
Bi3 Cu O2 44.4(4) 5_666 . 2_555 yes
Bi3 Cu O2 128.0(4) 6_456 . 2_555 yes
Bi3 Cu O52 104.28(12) 3_466 . 3_465 yes
O52 Cu O52 56.0(10) 3_465 . 4_655 yes
Bi3 Cu O52 104.28(12) 4_656 . 3_465 yes
Bi3 Cu O52 104.28(12) 5_666 . 3_465 yes
Bi3 Cu O52 104.28(12) 6_456 . 3_465 yes
Bi3 Cu O52 104.28(12) 3_466 . 4_655 yes
Bi3 Cu Bi3 147.56(15) 3_466 . 4_656 yes
Bi3 Cu Bi3 147.56(15) 3_466 . 5_666 yes
Bi3 Cu O52 104.28(12) 4_656 . 4_655 yes
Bi3 Cu O52 104.28(12) 5_666 . 4_655 yes
Bi3 Cu O52 104.28(12) 6_456 . 4_655 yes
Bi3 Cu Bi3 147.56(15) 4_656 . 6_456 yes
Bi3 Cu Bi3 147.56(15) 5_666 . 6_456 yes
O43 S4 O43A 69(3) . . . yes
O41 S4 O43 99.6(14) 2_555 . . yes
O42 S4 O43 113.0(14) 2_555 . . yes
O42A S4 O43 58.8(15) 2_555 . . yes
O41 S4 O43A 107(2) 2_555 . . yes
O42 S4 O43A 47(2) 2_555 . . yes
O42A S4 O43A 114(3) 2_555 . . yes
O41 S4 O42 114(2) 2_555 . 2_555 yes
O41 S4 O42A 119(2) 2_555 . 2_555 yes
O42 S4 O42A 127(3) 2_555 . 2_555 yes
O51 S5 O52 107.3(15) . . . yes
S5 S5 O51 83(3) 2_655 . . yes
O51 S5 O51 21(3) . . 2_655 yes
O51 S5 O52 107.3(15) . . 2_655 yes
O51 S5 O53 116(4) . . 2_655 yes
S5 S5 O52 71.0(8) 2_655 . . yes
O51 S5 O52 98.3(15) 2_655 . . yes
O52 S5 O52 123.6(17) . . 2_655 yes
O52 S5 O53 101.5(13) . . 2_655 yes
S5 S5 O51 61(2) 2_655 . 2_655 yes
S5 S5 O52 71.0(8) 2_655 . 2_655 yes
S5 S5 O53 161(3) 2_655 . 2_655 yes
O51 S5 O52 98.3(15) 2_655 . 2_655 yes
O51 S5 O53 137(3) 2_655 . 2_655 yes
O52 S5 O53 101.5(13) 2_655 . 2_655 yes
Bi1 O1 Bi2 106.3(4) . . . yes
Bi1 O1 Bi3 104.2(6) . . 3_456 yes
Bi1 O1 Bi2 117.7(4) . . 4_545 yes
Bi1 O1 Bi3 104.2(6) . . 6_446 yes
Bi2 O1 Bi3 115.5(4) . . 3_456 yes
Bi2 O1 Bi2 105.7(6) . . 4_545 yes
Bi2 O1 Bi3 115.5(4) . . 6_446 yes
Bi2 O1 Bi3 107.9(4) 4_545 . 3_456 yes
Bi2 O1 Bi3 107.9(4) 4_545 . 6_446 yes
Bi1 O2 Bi4 105.6(4) . . . yes
Bi1 O2 Cu 121.3(5) . . 1_545 yes
Bi1 O2 Bi3 106.5(6) . . 3_456 yes
Bi1 O2 Bi3 106.5(6) . . 6_446 yes
Bi4 O2 Cu 96.1(6) . . 1_545 yes
Bi3 O2 Bi4 130.5(5) 3_456 . . yes
Bi3 O2 Bi4 130.5(5) 6_446 . . yes
Bi3 O2 Cu 98.3(5) 3_456 . 1_545 yes
Bi3 O2 Cu 98.3(5) 6_446 . 1_545 yes
Bi2 O42 S4 172(3) 2_555 . 2_555 yes
Bi2 O42 O43A 111(3) 2_555 . 2_555 yes
S4 O42 O43A 69(3) 2_555 . 2_555 yes
Bi4 O42A S4 138(3) . . 2_555 yes
Bi4 O42A O43 112(3) . . 2_555 yes
S4 O42A O43 66(4) 2_555 . 2_555 yes
S4 O43 O43A 55(2) . . . yes
S4 O43A O43 56(2) . . . yes
S5 O51 S5 35.9(12) . . 2_655 yes
S5 O51 O51 97(5) . . 2_655 yes
S5 O51 O51 61(4) 2_655 . 2_655 yes
S5 O52 S5 38.1(13) . . 2_655 yes
Bi1 O52 S5 145.8(15) 3_555 . . yes
Cu O52 S5 83.6(15) 3_565 . . yes
Bi1 O52 S5 109.5(8) 4_645 . . yes
Bi1 O52 S5 109.5(8) 3_555 . 2_655 yes
Cu O52 S5 83.6(15) 3_565 . 2_655 yes
Bi1 O52 S5 145.8(15) 4_645 . 2_655 yes
Bi1 O52 Cu 81.1(7) 3_555 . 3_565 yes
Bi1 O52 Bi1 98.1(11) 3_555 . 4_645 yes
Bi1 O52 Cu 81.1(7) 4_645 . 3_565 yes
Bi2 O53 S5 165(4) 2_555 . 2_655 yes

loop_
_geom_bond_atom_site_label_1
_geom_bond_atom_site_label_2
_geom_bond_distance
_geom_bond_site_symmetry_1
_geom_bond_site_symmetry_2
_geom_bond_publ_flag
Bi1 O1 2.292(13) . . yes
Bi1 O2 2.274(11) . . yes
Bi1 O52 2.79(2) . 3_455 yes
Bi1 O52 2.79(2) . 4_655 yes
Bi2 O1 2.291(13) . . yes
Bi2 O42 2.46(4) . 2_555 yes
Bi2 O53 2.78(8) . 2_555 yes
Bi2 O1 2.259(10) . 4_555 yes
Bi2 O1 2.259(10) . 5_555 yes
Bi3 O1 2.308(11) . 3_556 yes
Bi3 O2 2.257(14) . 3_556 yes
Bi3 Cu 3.189(6) . 3_566 yes
Bi4 Cu 3.200(2) . . yes
Bi4 O2 2.337(12) . . yes
Bi4 O42A 2.58(7) . . yes
Bi4 Cu 3.200(2) . 1_545 yes
Bi4 O2 2.337(12) . 2_555 yes
Bi4 O42A 2.58(7) . 2_555 yes
Cu O2 1.950(13) . 1_565 yes
Cu O2 1.950(13) . 2_555 yes
Cu O52 2.87(3) . 3_465 yes
Cu O52 2.87(3) . 4_655 yes
S4 O43 1.47(3) . . yes
S4 O43A 1.46(5) . . yes
S4 O41 1.46(3) . 2_555 yes
S4 O42 1.40(4) . 2_555 yes
S4 O42A 1.31(8) . 2_555 yes
S5 O51 1.50(3) . . yes
S5 O52 1.53(4) . . yes
S5 S5 1.00(3) . 2_655 yes
S5 O51 1.69(4) . 2_655 yes
S5 O52 1.53(4) . 2_655 yes
S5 O53 1.47(8) . 2_655 yes
O42 O43A 1.14(6) . 2_555 yes
O42A O43 1.37(5) . 2_555 yes
O43 O43A 1.66(6) . . yes
O51 O51 0.62(9) . 2_655 yes

loop_
_geom_torsion_atom_site_label_1
_geom_torsion_atom_site_label_2
_geom_torsion_atom_site_label_3
_geom_torsion_atom_site_label_4
_geom_torsion
_geom_torsion_site_symmetry_1
_geom_torsion_site_symmetry_2
_geom_torsion_site_symmetry_3
_geom_torsion_site_symmetry_4
_geom_torsion_publ_flag
O2 Bi1 O1 Bi2 122.7(4) . . . . no
O2 Bi1 O1 Bi3 0.3(4) . . . 3_456 no
O2 Bi1 O1 Bi2 -119.0(6) . . . 4_545 no
O2 Bi1 O1 Bi3 0.3(4) . . . 6_446 no
O1 Bi1 O2 Bi4 -142.1(5) . . . . no
O1 Bi1 O2 Cu 110.6(7) . . . 1_545 no
O1 Bi1 O2 Bi3 -0.3(4) . . . 3_456 no
O1 Bi1 O2 Bi3 -0.3(4) . . . 6_446 no
O1 Bi2 O1 Bi1 64.3(5) 4_555 . . . no
O1 Bi2 O1 Bi1 125.9(4) 5_555 . . . no
O2 Bi4 Cu O2 90.8(5) . . . 1_565 no
O2 Bi4 Cu O2 -108.5(5) . . . 2_555 no
Cu Bi4 O2 Bi1 -5.3(5) . . . . no
O42A Bi4 O2 Bi1 -145(2) . . . . no
O2 Bi4 O2 Bi1 -43.0(6) 2_555 . . . no
O2 Bi4 O42A O43 153(2) . . . 2_555 no
O2 Bi4 O2 Cu 81.9(5) . . 2_555 . no
O41 S4 O43 O43A 104(3) 2_555 . . . no
O42 S4 O43 O43A -17(3) 2_555 . . . no
O42A S4 O43 O43A -137(4) 2_555 . . . no
O41 S4 O43A O43 -94(2) 2_555 . . . no
O42 S4 O43A O43 158(4) 2_555 . . . no
O42A S4 O43A O43 39(3) 2_555 . . . no
